data_4022077
loop_
_publ_author_name
'Paul R. Carlier'
'Yiqun Zhang'
'Carla Slebodnick'
'Michael M.-C. Lo'
'Ian D. Williams'

_publ_section_title
;
 Effect of 2,6-Disubstituted Aryl Groups on Acyclic Conformation:
 Preference for an Antiperiplanar Orientation of the Geminal
 and Vicinal Hydrogens
;
_journal_name_full 'Journal of Organic Chemistry'
_journal_page_first 8835
_journal_page_last 8841
_journal_paper_doi 10.1021/jo061495z
_journal_volume 71
_journal_year 2006
_chemical_formula_moiety 'C17 H26 O2'
_chemical_formula_sum 'C17 H26 O2'
_chemical_formula_weight 262.38
_chemical_name_systematic
; 
 ? 
;
_space_group_IT_number 14
_symmetry_cell_setting monoclinic
_symmetry_space_group_name_Hall '-P 2ybc'
_symmetry_space_group_name_H-M 'P 1 21/c 1'
_atom_sites_solution_hydrogens geom
_atom_sites_solution_primary direct
_atom_sites_solution_secondary difmap
_audit_creation_method SHELXL-97
_cell_angle_alpha 90.00
_cell_angle_beta 90.348(14)
_cell_angle_gamma 90.00
_cell_formula_units_Z 4
_cell_length_a 7.952(4)
_cell_length_b 22.9243(13)
_cell_length_c 8.4014(5)
_cell_measurement_reflns_used 5435
_cell_measurement_temperature 100(2)
_cell_measurement_theta_max 31.40
_cell_measurement_theta_min 4.39
_cell_volume 1531.5(7)
_computing_cell_refinement 'CrysAlis (Oxford Diffraction)'
_computing_data_collection 'CrysAlis (Oxford Diffraction)'
_computing_data_reduction 'CrysAlis (Oxford Diffraction)'
_computing_molecular_graphics 'Bruker SHELXTL'
_computing_publication_material 'Bruker SHELXTL'
_computing_structure_refinement 'SHELXL-97 (Sheldrick, 1997)'
_computing_structure_solution 'SHELXS-97 (Sheldrick, 1990)'
_diffrn_ambient_temperature 100(2)
_diffrn_detector CCD
_diffrn_detector_type 'Oxford Diffraction Sapphire 3 CCD'
_diffrn_measured_fraction_theta_full 0.995
_diffrn_measured_fraction_theta_max 0.995
_diffrn_measurement_device '\k-geometry diffractometer'
_diffrn_measurement_device_type 'Oxford Diffraction Xcalibur'
_diffrn_measurement_method 'phi and omega scans'
_diffrn_radiation_monochromator graphite
_diffrn_radiation_probe x-ray
_diffrn_radiation_type MoK\a
_diffrn_radiation_wavelength 0.71073
_diffrn_reflns_av_R_equivalents 0.0275
_diffrn_reflns_av_sigmaI/netI 0.0361
_diffrn_reflns_limit_h_max 10
_diffrn_reflns_limit_h_min -10
_diffrn_reflns_limit_k_max 29
_diffrn_reflns_limit_k_min -29
_diffrn_reflns_limit_l_max 10
_diffrn_reflns_limit_l_min -8
_diffrn_reflns_number 9258
_diffrn_reflns_theta_full 27.60
_diffrn_reflns_theta_max 27.60
_diffrn_reflns_theta_min 3.94
_diffrn_source 'fine-focus sealed tube'
_diffrn_source_current 40
_diffrn_source_voltage 50
_diffrn_standards_decay_% <2%
_diffrn_standards_interval_count 50
_diffrn_standards_number 2
_exptl_absorpt_coefficient_mu 0.072
_exptl_absorpt_correction_type none
_exptl_crystal_colour colorless
_exptl_crystal_density_diffrn 1.138
_exptl_crystal_density_method 'not measured'
_exptl_crystal_description plate
_exptl_crystal_F_000 576
_exptl_crystal_size_max 0.42
_exptl_crystal_size_mid 0.22
_exptl_crystal_size_min 0.08
_refine_diff_density_max 0.292
_refine_diff_density_min -0.224
_refine_diff_density_rms 0.039
_refine_ls_extinction_method none
_refine_ls_goodness_of_fit_ref 1.087
_refine_ls_hydrogen_treatment mixed
_refine_ls_matrix_type full
_refine_ls_number_parameters 183
_refine_ls_number_reflns 3533
_refine_ls_number_restraints 0
_refine_ls_restrained_S_all 1.087
_refine_ls_R_factor_all 0.0573
_refine_ls_R_factor_gt 0.0395
_refine_ls_shift/su_max 0.000
_refine_ls_shift/su_mean 0.000
_refine_ls_structure_factor_coef Fsqd
_refine_ls_weighting_details 'calc w=1/[\s^2^(Fo^2^)+(0.0595P)^2^+0.0000P] where P=(Fo^2^+2Fc^2^)/3'
_refine_ls_weighting_scheme calc
_refine_ls_wR_factor_gt 0.1038
_refine_ls_wR_factor_ref 0.1081
_reflns_number_gt 2549
_reflns_number_total 3533
_reflns_threshold_expression >2sigma(I)
_cod_data_source_file jo061495zsi20060718_110321.cif
_cod_depositor_comments
;
The following automatic conversions were performed:
'_symmetry_cell_setting' value 'Monoclinic' changed to 'monoclinic'
according to '/home/saulius/struct/CIF-dictionaries/cif_core.dic'
dictionary named 'cif_core.dic' version 2.4.1 from 2010-06-29.

Automatic conversion script
Id: cif_fix_enum 1527 2010-12-29 10:47:43Z saulius 
;
_cod_original_sg_symbol_H-M 'P 21/c'
_cod_database_code 4022077

loop_
_symmetry_equiv_pos_as_xyz
'x, y, z'
'-x, y+1/2, -z+1/2'
'-x, -y, -z'
'x, -y-1/2, z-1/2'

loop_
_atom_site_label
_atom_site_type_symbol
_atom_site_fract_x
_atom_site_fract_y
_atom_site_fract_z
_atom_site_U_iso_or_equiv
_atom_site_adp_type
_atom_site_occupancy
_atom_site_symmetry_multiplicity
_atom_site_calc_flag
_atom_site_refinement_flags
O1 O 1.10530(10) 0.42707(4) -0.04843(10) 0.0217(2) Uani 1 1 d .
H1 H 1.0885(19) 0.4512(7) -0.1255(18) 0.034(4) Uiso 1 1 d .
O2 O 1.02634(11) 0.48911(4) 0.26912(10) 0.0241(2) Uani 1 1 d .
C1 C 0.84279(15) 0.37302(5) -0.09950(13) 0.0174(3) Uani 1 1 d .
C2 C 0.67898(15) 0.38778(5) -0.14953(14) 0.0189(3) Uani 1 1 d .
C3 C 0.58996(16) 0.35028(5) -0.24940(14) 0.0211(3) Uani 1 1 d .
H3 H 0.4792 0.3606 -0.2816 0.025 Uiso 1 1 calc R
C4 C 0.65802(16) 0.29817(5) -0.30349(14) 0.0215(3) Uani 1 1 d .
C5 C 0.81934(16) 0.28419(5) -0.25371(14) 0.0210(3) Uani 1 1 d .
H5 H 0.8682 0.2488 -0.2901 0.025 Uiso 1 1 calc R
C6 C 0.91302(15) 0.32003(5) -0.15211(14) 0.0197(3) Uani 1 1 d .
C7 C 0.59247(16) 0.44345(5) -0.09745(15) 0.0228(3) Uani 1 1 d .
H7A H 0.4825 0.4464 -0.1502 0.034 Uiso 1 1 calc R
H7B H 0.6618 0.4771 -0.1267 0.034 Uiso 1 1 calc R
H7C H 0.5771 0.4428 0.0182 0.034 Uiso 1 1 calc R
C8 C 0.55675(18) 0.25803(6) -0.40931(16) 0.0297(3) Uani 1 1 d .
H8A H 0.6324 0.2306 -0.4626 0.044 Uiso 1 1 calc R
H8B H 0.4962 0.2811 -0.4894 0.044 Uiso 1 1 calc R
H8C H 0.4759 0.2363 -0.3447 0.044 Uiso 1 1 calc R
C9 C 1.08658(16) 0.29899(5) -0.10316(15) 0.0238(3) Uani 1 1 d .
H9A H 1.0797 0.2787 -0.0008 0.036 Uiso 1 1 calc R
H9B H 1.1625 0.3325 -0.0930 0.036 Uiso 1 1 calc R
H9C H 1.1298 0.2722 -0.1841 0.036 Uiso 1 1 calc R
C10 C 0.93863(15) 0.41504(5) 0.00833(14) 0.0178(3) Uani 1 1 d .
H10 H 0.8753 0.4527 0.0096 0.021 Uiso 1 1 calc R
C11 C 0.95414(15) 0.39365(5) 0.18116(14) 0.0183(3) Uani 1 1 d .
H11 H 1.0112 0.3548 0.1827 0.022 Uiso 1 1 calc R
C12 C 1.05894(15) 0.43721(5) 0.27700(14) 0.0184(3) Uani 1 1 d .
C13 C 1.19787(15) 0.41458(5) 0.38666(14) 0.0214(3) Uani 1 1 d .
C14 C 0.78119(16) 0.38816(6) 0.25882(15) 0.0235(3) Uani 1 1 d .
H14A H 0.7939 0.3712 0.3652 0.035 Uiso 1 1 calc R
H14B H 0.7091 0.3629 0.1935 0.035 Uiso 1 1 calc R
H14C H 0.7298 0.4269 0.2675 0.035 Uiso 1 1 calc R
C15 C 1.11619(17) 0.37453(6) 0.51111(16) 0.0272(3) Uani 1 1 d .
H15A H 1.0333 0.3967 0.5721 0.041 Uiso 1 1 calc R
H15B H 1.2030 0.3594 0.5834 0.041 Uiso 1 1 calc R
H15C H 1.0602 0.3419 0.4571 0.041 Uiso 1 1 calc R
C16 C 1.28536(17) 0.46535(6) 0.47123(16) 0.0306(3) Uani 1 1 d .
H16A H 1.3376 0.4909 0.3921 0.046 Uiso 1 1 calc R
H16B H 1.3720 0.4501 0.5435 0.046 Uiso 1 1 calc R
H16C H 1.2025 0.4876 0.5323 0.046 Uiso 1 1 calc R
C17 C 1.32559(17) 0.37987(6) 0.28842(17) 0.0317(3) Uani 1 1 d .
H17A H 1.2720 0.3445 0.2469 0.048 Uiso 1 1 calc R
H17B H 1.4215 0.3691 0.3561 0.048 Uiso 1 1 calc R
H17C H 1.3648 0.4039 0.1995 0.048 Uiso 1 1 calc R

loop_
_atom_site_aniso_label
_atom_site_aniso_U_11
_atom_site_aniso_U_22
_atom_site_aniso_U_33
_atom_site_aniso_U_23
_atom_site_aniso_U_13
_atom_site_aniso_U_12
O1 0.0212(5) 0.0219(5) 0.0219(5) 0.0044(4) 0.0008(4) -0.0035(4)
O2 0.0297(5) 0.0190(5) 0.0235(5) 0.0012(4) -0.0043(4) -0.0017(4)
C1 0.0203(6) 0.0163(6) 0.0155(6) 0.0014(5) 0.0007(4) -0.0005(5)
C2 0.0229(6) 0.0171(6) 0.0166(6) 0.0014(5) -0.0001(5) 0.0006(5)
C3 0.0218(6) 0.0215(6) 0.0199(6) 0.0011(5) -0.0036(5) 0.0004(5)
C4 0.0292(7) 0.0188(6) 0.0166(6) 0.0007(5) -0.0006(5) -0.0037(5)
C5 0.0280(7) 0.0155(6) 0.0196(6) -0.0007(5) 0.0040(5) 0.0008(5)
C6 0.0216(6) 0.0190(6) 0.0185(6) 0.0032(5) 0.0022(5) -0.0008(5)
C7 0.0234(6) 0.0205(6) 0.0244(6) -0.0016(5) -0.0035(5) 0.0038(5)
C8 0.0364(8) 0.0246(7) 0.0280(7) -0.0049(6) -0.0049(6) -0.0026(6)
C9 0.0253(7) 0.0202(6) 0.0260(7) -0.0003(5) 0.0013(5) 0.0040(5)
C10 0.0183(6) 0.0154(6) 0.0198(6) 0.0012(4) -0.0008(5) -0.0005(5)
C11 0.0205(6) 0.0150(6) 0.0193(6) 0.0019(5) -0.0014(5) -0.0006(5)
C12 0.0188(6) 0.0190(6) 0.0175(6) 0.0017(5) 0.0023(5) -0.0022(5)
C13 0.0207(6) 0.0235(6) 0.0201(6) 0.0040(5) -0.0022(5) -0.0019(5)
C14 0.0224(7) 0.0263(6) 0.0218(6) -0.0003(5) -0.0005(5) -0.0042(5)
C15 0.0269(7) 0.0312(7) 0.0235(7) 0.0086(6) -0.0048(5) -0.0034(6)
C16 0.0301(7) 0.0336(8) 0.0278(7) 0.0050(6) -0.0105(6) -0.0090(6)
C17 0.0228(7) 0.0409(8) 0.0313(7) 0.0047(6) -0.0009(6) 0.0062(6)

loop_
_atom_type_symbol
_atom_type_description
_atom_type_scat_dispersion_real
_atom_type_scat_dispersion_imag
_atom_type_scat_source
C C 0.0033 0.0016 'International Tables Vol C Tables 4.2.6.8 and 6.1.1.4'
H H 0.0000 0.0000 'International Tables Vol C Tables 4.2.6.8 and 6.1.1.4'
O O 0.0106 0.0060 'International Tables Vol C Tables 4.2.6.8 and 6.1.1.4'

loop_
_geom_angle_atom_site_label_1
_geom_angle_atom_site_label_2
_geom_angle_atom_site_label_3
_geom_angle
C2 C1 C6 118.78(11)
C2 C1 C10 118.96(10)
C6 C1 C10 122.26(11)
C3 C2 C1 119.86(11)
C3 C2 C7 117.65(11)
C1 C2 C7 122.49(11)
C4 C3 C2 122.05(12)
C5 C4 C3 117.54(11)
C5 C4 C8 121.81(11)
C3 C4 C8 120.63(12)
C4 C5 C6 122.56(11)
C5 C6 C1 119.20(11)
C5 C6 C9 117.37(11)
C1 C6 C9 123.43(11)
O1 C10 C1 112.51(9)
O1 C10 C11 107.80(10)
C1 C10 C11 113.39(9)
C12 C11 C14 108.53(10)
C12 C11 C10 109.26(9)
C14 C11 C10 111.21(10)
O2 C12 C13 121.17(11)
O2 C12 C11 119.62(10)
C13 C12 C11 119.15(10)
C12 C13 C16 110.35(10)
C12 C13 C17 109.31(10)
C16 C13 C17 110.11(11)
C12 C13 C15 107.84(10)
C16 C13 C15 109.35(10)
C17 C13 C15 109.84(11)

loop_
_geom_bond_atom_site_label_1
_geom_bond_atom_site_label_2
_geom_bond_distance
O1 C10 1.4379(15)
O2 C12 1.2194(14)
C1 C2 1.4076(18)
C1 C6 1.4091(16)
C1 C10 1.5236(16)
C2 C3 1.3917(17)
C2 C7 1.5156(16)
C3 C4 1.3891(17)
C4 C5 1.3844(19)
C4 C8 1.5089(17)
C5 C6 1.3968(17)
C6 C9 1.5165(18)
C10 C11 1.5368(16)
C11 C12 1.5270(16)
C11 C14 1.5310(18)
C12 C13 1.5251(17)
C13 C16 1.5288(18)
C13 C17 1.5350(18)
C13 C15 1.5383(17)

loop_
_geom_hbond_atom_site_label_D
_geom_hbond_atom_site_label_H
_geom_hbond_atom_site_label_A
_geom_hbond_distance_DH
_geom_hbond_distance_HA
_geom_hbond_distance_DA
_geom_hbond_angle_DHA
_geom_hbond_site_symmetry_A
O1 H1 O2 0.862(16) 2.037(16) 2.8640(12) 160.6(14) 3_765

loop_
_geom_torsion_atom_site_label_1
_geom_torsion_atom_site_label_2
_geom_torsion_atom_site_label_3
_geom_torsion_atom_site_label_4
_geom_torsion
C6 C1 C2 C3 -0.14(17)
C10 C1 C2 C3 179.33(11)
C6 C1 C2 C7 179.24(11)
C10 C1 C2 C7 -1.29(17)
C1 C2 C3 C4 -0.48(18)
C7 C2 C3 C4 -179.89(11)
C2 C3 C4 C5 0.34(18)
C2 C3 C4 C8 178.90(12)
C3 C4 C5 C6 0.41(18)
C8 C4 C5 C6 -178.12(12)
C4 C5 C6 C1 -1.02(18)
C4 C5 C6 C9 178.49(11)
C2 C1 C6 C5 0.85(17)
C10 C1 C6 C5 -178.59(11)
C2 C1 C6 C9 -178.63(11)
C10 C1 C6 C9 1.93(18)
C2 C1 C10 O1 -130.29(11)
C6 C1 C10 O1 49.16(15)
C2 C1 C10 C11 107.05(12)
C6 C1 C10 C11 -73.51(14)
O1 C10 C11 C12 52.07(12)
C1 C10 C11 C12 177.30(9)
O1 C10 C11 C14 171.85(9)
C1 C10 C11 C14 -62.92(13)
C14 C11 C12 O2 -72.71(14)
C10 C11 C12 O2 48.71(15)
C14 C11 C12 C13 104.63(12)
C10 C11 C12 C13 -133.96(11)
O2 C12 C13 C16 -2.34(16)
C11 C12 C13 C16 -179.63(11)
O2 C12 C13 C17 -123.58(12)
C11 C12 C13 C17 59.13(14)
O2 C12 C13 C15 117.04(12)
C11 C12 C13 C15 -60.25(14)
